data_1561761
loop_
_publ_author_name
'Bykova, E.'
'Gou, H.'
'Bykov, M.'
'Hanfland, M.'
'Dubrovinsky, L.'
'Dubrovinskaia, N.'

_publ_section_title
;
 Crystal structures and compressibility of novel iron borides Fe2B7 and Fe
 B50 synthesized at high pressure and high temperature
;
_journal_name_full 'Journal of Solid State Chemistry'
_journal_page_first 102
_journal_page_last 109
_journal_paper_doi 10.1016/j.jssc.2015.06.040
_journal_volume 230
_journal_year 2015
_chemical_absolute_configuration .
_chemical_compound_source
;
high-pressure high-temperature synthesis
;
_chemical_formula_moiety 'B7 Fe2'
_chemical_formula_sum 'B7 Fe2'
_chemical_formula_weight 187.4
_chemical_name_common 'diiron heptaboride'
_chemical_name_systematic 'diiron heptaboride'
_space_group_IT_number 55
_space_group_name_Hall '-P 2 2ab'
_space_group_name_H-M_alt 'P b a m'
_symmetry_cell_setting orthorhombic
_symmetry_Int_Tables_number 55
_symmetry_space_group_name_Hall '-P 2 2ab'
_symmetry_space_group_name_H-M 'P b a m'
_cell_angle_alpha 90
_cell_angle_beta 90
_cell_angle_gamma 90
_cell_formula_units_Z 8
_cell_length_a 16.4469(8)
_cell_length_b 10.47850(10)
_cell_length_c 2.80890(10)
_cell_measurement_reflns_used 304
_cell_measurement_temperature 293
_cell_measurement_theta_max 19.5750
_cell_measurement_theta_min 2.4460
_cell_volume 484.08(3)
_computing_cell_refinement
;
CrysAlisPro, Agilent Technologies,
Version 1.171.37.35 (release 13-08-2014 CrysAlis171 .NET)
(compiled Aug 13 2014,18:06:01)
;
_computing_data_collection
;
CrysAlisPro, Agilent Technologies,
Version 1.171.37.35 (release 13-08-2014 CrysAlis171 .NET)
(compiled Aug 13 2014,18:06:01)
;
_computing_data_reduction
;
CrysAlisPro, Agilent Technologies,
Version 1.171.37.35 (release 13-08-2014 CrysAlis171 .NET)
(compiled Aug 13 2014,18:06:01)
;
_computing_structure_refinement 'Jana2006 (Petricek, 2014)'
_computing_structure_solution 'SHELXS-2013 (Sheldrick, 2013)'
_diffrn_ambient_pressure 23500000
_diffrn_ambient_temperature 293
_diffrn_detector 'MAR555 flatpanel detector'
_diffrn_measured_fraction_theta_full 0.86
_diffrn_measured_fraction_theta_max 0.52
_diffrn_measurement_device
;
customized omega-circle diffractometer
;
_diffrn_measurement_device_type 'ESRF, beamline ID09A diffractometer'
_diffrn_measurement_method '\w scans'
_diffrn_radiation_monochromator synchrotron
_diffrn_radiation_probe x-ray
_diffrn_radiation_source synchrotron
_diffrn_radiation_type synchrotron
_diffrn_radiation_wavelength 0.41441
_diffrn_reflns_av_R_equivalents 0.0516
_diffrn_reflns_av_unetI/netI 0.0281
_diffrn_reflns_limit_h_max 17
_diffrn_reflns_limit_h_min -17
_diffrn_reflns_limit_k_max 15
_diffrn_reflns_limit_k_min -15
_diffrn_reflns_limit_l_max 3
_diffrn_reflns_limit_l_min -3
_diffrn_reflns_number 2982
_diffrn_reflns_theta_full 13.31
_diffrn_reflns_theta_max 19.4
_diffrn_reflns_theta_min 1.84
_diffrn_source synchrotron
_exptl_absorpt_coefficient_mu 2.416
_exptl_absorpt_correction_T_max 1.00000
_exptl_absorpt_correction_T_min 0.48281
_exptl_absorpt_correction_type multi-scan
_exptl_absorpt_process_details
;
CrysAlisPro, Agilent Technologies,
Version 1.171.37.35 (release 13-08-2014 CrysAlis171 .NET)
(compiled Aug 13 2014,18:06:01)
Empirical absorption correction using spherical harmonics,
 implemented in SCALE3 ABSPACK scaling algorithm.
;
_exptl_crystal_colour black
_exptl_crystal_density_diffrn 5.14
_exptl_crystal_description plate
_exptl_crystal_F_000 696
_exptl_crystal_size_max 0.025
_exptl_crystal_size_mid 0.025
_exptl_crystal_size_min 0.005
_refine_diff_density_max 1.10
_refine_diff_density_min -1.15
_refine_ls_extinction_method none
_refine_ls_goodness_of_fit_gt 2.23
_refine_ls_goodness_of_fit_ref 2.13
_refine_ls_number_constraints 0
_refine_ls_number_parameters 67
_refine_ls_number_reflns 634
_refine_ls_number_restraints 0
_refine_ls_R_factor_all 0.0457
_refine_ls_R_factor_gt 0.0404
_refine_ls_shift/su_max 0.0001
_refine_ls_shift/su_mean 0.0000
_refine_ls_structure_factor_coef Fsqd
_refine_ls_weighting_details w=1/(\s^2^(I)+0.0004I^2^)
_refine_ls_weighting_scheme sigma
_refine_ls_wR_factor_gt 0.0918
_refine_ls_wR_factor_ref 0.0949
_reflns_number_gt 552
_reflns_number_total 634
_reflns_threshold_expression I>2\s(I)
_cod_data_source_file Fe2B7_23.5GPa.cif
_cod_data_source_block Fe2B7_23.5GPa
_cod_depositor_comments
;
The following automatic conversions were performed:

data item '_diffrn_radiation_probe' value 'X-ray' was changed to
'x-ray' in accordance with the built-in table derived from the CIF
Core dictionary named 'cif_core.dic' version 2.4.5 last updated on
2014-11-21.

Automatic conversion script
Id: cif_fix_values 8369 2020-08-20 11:38:08Z andrius 
;
_cod_database_code 1561761

loop_
_symmetry_equiv_pos_site_id
_symmetry_equiv_pos_as_xyz
1 x,y,z
2 -x,-y,z
3 -x+1/2,y+1/2,-z
4 x+1/2,-y+1/2,-z
5 -x,-y,-z
6 x,y,-z
7 x+1/2,-y+1/2,z
8 -x+1/2,y+1/2,z

loop_
_atom_site_label
_atom_site_type_symbol
_atom_site_fract_x
_atom_site_fract_y
_atom_site_fract_z
_atom_site_adp_type
_atom_site_U_iso_or_equiv
_atom_site_site_symmetry_multiplicity
_atom_site_occupancy
_atom_site_calc_flag
_atom_site_refinement_flags
_atom_site_disorder_assembly
_atom_site_disorder_group
Fe1 Fe 0.22100(8) 0.46725(8) 0.5 Uani 0.0074(4) 4 1 d . . .
Fe2 Fe 0.12116(8) 0.17875(8) 0 Uani 0.0067(4) 4 1 d . . .
Fe3 Fe 0.46471(8) 0.10574(8) 0.5 Uani 0.0069(4) 4 1 d . . .
Fe4 Fe 0.38970(8) 0.26646(8) 0 Uani 0.0064(3) 4 1 d . . .
B1 B 0.3679(6) 0.0497(6) 0 Uiso 0.0037(12) 4 1 d . . .
B2 B 0.0481(6) 0.4609(6) 0 Uiso 0.0053(13) 4 1 d . . .
B3 B 0.3027(6) 0.3916(6) 0 Uiso 0.0068(14) 4 1 d . . .
B4 B 0.1395(6) 0.3754(6) 0 Uiso 0.0035(12) 4 1 d . . .
B5 B 0.4437(6) 0.4028(6) 0.5 Uiso 0.0052(13) 4 1 d . . .
B6 B 0.2007(6) 0.0449(6) 0 Uiso 0.0063(13) 4 1 d . . .
B7 B 0.2896(6) 0.2879(6) 0.5 Uiso 0.0069(14) 4 1 d . . .
B8 B 0.0337(6) 0.3045(6) 0 Uiso 0.0066(14) 4 1 d . . .
B9 B 0.3972(6) 0.4761(6) 0 Uiso 0.0034(13) 4 1 d . . .
B10 B 0.0544(6) 0.0591(6) 0.5 Uiso 0.0056(13) 4 1 d . . .
B11 B 0.0170(6) 0.2110(6) 0.5 Uiso 0.0049(13) 4 1 d . . .
B12 B 0.3387(6) 0.1382(6) 0.5 Uiso 0.0049(13) 4 1 d . . .
B13 B 0.2196(6) 0.1441(6) 0.5 Uiso 0.0063(14) 4 1 d . . .
B14 B 0.1792(6) 0.2919(7) 0.5 Uiso 0.0103(15) 4 1 d . . .

loop_
_atom_site_aniso_label
_atom_site_aniso_type_symbol
_atom_site_aniso_U_11
_atom_site_aniso_U_22
_atom_site_aniso_U_33
_atom_site_aniso_U_12
_atom_site_aniso_U_13
_atom_site_aniso_U_23
Fe1 Fe 0.0106(9) 0.0025(4) 0.0089(5) 0.0001(4) 0 0
Fe2 Fe 0.0104(9) 0.0038(4) 0.0060(5) 0.0004(4) 0 0
Fe3 Fe 0.0114(9) 0.0041(4) 0.0051(5) 0.0002(4) 0 0
Fe4 Fe 0.0102(9) 0.0041(4) 0.0050(5) 0.0000(4) 0 0

loop_
_atom_type_symbol
_atom_type_scat_dispersion_real
_atom_type_scat_dispersion_imag
_atom_type_scat_source
B -0.0003 0.0002 'International Tables Vol C tables 4.2.6.8 and 6.1.1.1'
Fe 0.1991 0.3104 'International Tables Vol C tables 4.2.6.8 and 6.1.1.1'

loop_
_geom_angle_atom_site_label_1
_geom_angle_atom_site_label_2
_geom_angle_atom_site_label_3
_geom_angle_site_symmetry_1
_geom_angle_site_symmetry_2
_geom_angle_site_symmetry_3
_geom_angle
Fe1 Fe1 Fe1 1_554 . 1_556 180.0(5)
Fe1 Fe1 B1 1_554 . 3_555 50.42(15)
Fe1 Fe1 B1 1_554 . 3_556 129.58(15)
Fe1 Fe1 B3 1_554 . . 48.00(18)
Fe1 Fe1 B3 1_554 . 1_556 132.00(18)
Fe1 Fe1 B4 1_554 . . 49.60(15)
Fe1 Fe1 B4 1_554 . 1_556 130.40(16)
Fe1 Fe1 B6 1_554 . 3_555 47.32(18)
Fe1 Fe1 B6 1_554 . 3_556 132.68(18)
Fe1 Fe1 B7 1_554 . . 90.00(3)
Fe1 Fe1 B12 1_554 . 3_556 90.00(3)
Fe1 Fe1 B13 1_554 . 3_556 90.00(3)
Fe1 Fe1 B14 1_554 . . 90.00(3)
Fe1 Fe1 B1 1_556 . 3_555 129.58(15)
Fe1 Fe1 B1 1_556 . 3_556 50.42(15)
Fe1 Fe1 B3 1_556 . . 132.00(18)
Fe1 Fe1 B3 1_556 . 1_556 48.00(18)
Fe1 Fe1 B4 1_556 . . 130.40(16)
Fe1 Fe1 B4 1_556 . 1_556 49.60(15)
Fe1 Fe1 B6 1_556 . 3_555 132.68(18)
Fe1 Fe1 B6 1_556 . 3_556 47.32(18)
Fe1 Fe1 B7 1_556 . . 90.00(3)
Fe1 Fe1 B12 1_556 . 3_556 90.00(3)
Fe1 Fe1 B13 1_556 . 3_556 90.00(3)
Fe1 Fe1 B14 1_556 . . 90.00(3)
B1 Fe1 B1 3_555 . 3_556 79.2(2)
B1 Fe1 B3 3_555 . . 98.4(2)
B1 Fe1 B3 3_555 . 1_556 177.6(2)
B1 Fe1 B4 3_555 . . 49.5(2)
B1 Fe1 B4 3_555 . 1_556 100.2(3)
B1 Fe1 B6 3_555 . 3_555 80.0(3)
B1 Fe1 B6 3_555 . 3_556 133.7(3)
B1 Fe1 B7 3_555 . . 132.67(18)
B1 Fe1 B12 3_555 . 3_556 48.50(19)
B1 Fe1 B13 3_555 . 3_556 87.9(3)
B1 Fe1 B14 3_555 . . 97.7(3)
B1 Fe1 B3 3_556 . . 177.6(2)
B1 Fe1 B3 3_556 . 1_556 98.4(2)
B1 Fe1 B4 3_556 . . 100.2(3)
B1 Fe1 B4 3_556 . 1_556 49.5(2)
B1 Fe1 B6 3_556 . 3_555 133.7(3)
B1 Fe1 B6 3_556 . 3_556 80.0(3)
B1 Fe1 B7 3_556 . . 132.67(18)
B1 Fe1 B12 3_556 . 3_556 48.50(19)
B1 Fe1 B13 3_556 . 3_556 87.9(3)
B1 Fe1 B14 3_556 . . 97.7(3)
B3 Fe1 B3 . . 1_556 84.0(3)
B3 Fe1 B4 . . . 78.1(3)
B3 Fe1 B4 . . 1_556 131.4(2)
B3 Fe1 B6 . . 3_555 45.3(3)
B3 Fe1 B6 . . 3_556 101.8(3)
B3 Fe1 B7 . . . 49.21(19)
B3 Fe1 B12 . . 3_556 129.7(2)
B3 Fe1 B13 . . 3_556 92.0(3)
B3 Fe1 B14 . . . 82.6(3)
B3 Fe1 B4 1_556 . . 131.4(2)
B3 Fe1 B4 1_556 . 1_556 78.1(3)
B3 Fe1 B6 1_556 . 3_555 101.8(3)
B3 Fe1 B6 1_556 . 3_556 45.3(3)
B3 Fe1 B7 1_556 . . 49.21(19)
B3 Fe1 B12 1_556 . 3_556 129.7(2)
B3 Fe1 B13 1_556 . 3_556 92.0(3)
B3 Fe1 B14 1_556 . . 82.6(3)
B4 Fe1 B4 . . 1_556 80.8(2)
B4 Fe1 B6 . . 3_555 96.9(2)
B4 Fe1 B6 . . 3_556 176.6(2)
B4 Fe1 B7 . . . 86.4(3)
B4 Fe1 B12 . . 3_556 95.3(3)
B4 Fe1 B13 . . 3_556 132.96(18)
B4 Fe1 B14 . . . 50.7(2)
B4 Fe1 B6 1_556 . 3_555 176.6(2)
B4 Fe1 B6 1_556 . 3_556 96.9(2)
B4 Fe1 B7 1_556 . . 86.4(3)
B4 Fe1 B12 1_556 . 3_556 95.3(3)
B4 Fe1 B13 1_556 . 3_556 132.96(18)
B4 Fe1 B14 1_556 . . 50.7(2)
B6 Fe1 B6 3_555 . 3_556 85.4(3)
B6 Fe1 B7 3_555 . . 91.0(3)
B6 Fe1 B12 3_555 . 3_556 87.4(3)
B6 Fe1 B13 3_555 . 3_556 50.41(19)
B6 Fe1 B14 3_555 . . 125.9(2)
B6 Fe1 B7 3_556 . . 91.0(3)
B6 Fe1 B12 3_556 . 3_556 87.4(3)
B6 Fe1 B13 3_556 . 3_556 50.41(19)
B6 Fe1 B14 3_556 . . 125.9(2)
B7 Fe1 B12 . . 3_556 177.7(4)
B7 Fe1 B13 . . 3_556 121.2(4)
B7 Fe1 B14 . . . 51.5(4)
B12 Fe1 B13 3_556 . 3_556 56.5(4)
B12 Fe1 B14 3_556 . . 130.8(4)
B13 Fe1 B14 3_556 . . 172.7(4)
Fe2 Fe2 Fe2 1_554 . 1_556 180.0(5)
Fe2 Fe2 B4 1_554 . . 90.00(2)
Fe2 Fe2 B6 1_554 . . 90.00(3)
Fe2 Fe2 B8 1_554 . . 90.00(3)
Fe2 Fe2 B9 1_554 . 3_545 90.00(2)
Fe2 Fe2 B10 1_554 . 1_554 49.87(14)
Fe2 Fe2 B10 1_554 . . 130.13(15)
Fe2 Fe2 B11 1_554 . 1_554 51.19(16)
Fe2 Fe2 B11 1_554 . . 128.81(17)
Fe2 Fe2 B13 1_554 . 1_554 49.76(17)
Fe2 Fe2 B13 1_554 . . 130.24(17)
Fe2 Fe2 B14 1_554 . 1_554 47.30(17)
Fe2 Fe2 B14 1_554 . . 132.70(17)
Fe2 Fe2 B4 1_556 . . 90.00(2)
Fe2 Fe2 B6 1_556 . . 90.00(3)
Fe2 Fe2 B8 1_556 . . 90.00(3)
Fe2 Fe2 B9 1_556 . 3_545 90.00(2)
Fe2 Fe2 B10 1_556 . 1_554 130.13(15)
Fe2 Fe2 B10 1_556 . . 49.87(14)
Fe2 Fe2 B11 1_556 . 1_554 128.81(17)
Fe2 Fe2 B11 1_556 . . 51.19(16)
Fe2 Fe2 B13 1_556 . 1_554 130.24(17)
Fe2 Fe2 B13 1_556 . . 49.76(17)
Fe2 Fe2 B14 1_556 . 1_554 132.70(17)
Fe2 Fe2 B14 1_556 . . 47.30(17)
B4 Fe2 B6 . . . 128.7(4)
B4 Fe2 B8 . . . 55.8(4)
B4 Fe2 B9 . . 3_545 179.7(4)
B4 Fe2 B10 . . 1_554 129.9(2)
B4 Fe2 B10 . . . 129.9(2)
B4 Fe2 B11 . . 1_554 87.8(3)
B4 Fe2 B11 . . . 87.8(3)
B4 Fe2 B13 . . 1_554 93.3(3)
B4 Fe2 B13 . . . 93.3(3)
B4 Fe2 B14 . . 1_554 50.7(2)
B4 Fe2 B14 . . . 50.7(2)
B6 Fe2 B8 . . . 175.5(4)
B6 Fe2 B9 . . 3_545 51.1(4)
B6 Fe2 B10 . . 1_554 85.6(3)
B6 Fe2 B10 . . . 85.6(3)
B6 Fe2 B11 . . 1_554 129.2(2)
B6 Fe2 B11 . . . 129.2(2)
B6 Fe2 B13 . . 1_554 50.9(2)
B6 Fe2 B13 . . . 50.9(2)
B6 Fe2 B14 . . 1_554 96.0(3)
B6 Fe2 B14 . . . 96.0(3)
B8 Fe2 B9 . . 3_545 124.4(4)
B8 Fe2 B10 . . 1_554 91.0(3)
B8 Fe2 B10 . . . 91.0(3)
B8 Fe2 B11 . . 1_554 48.3(2)
B8 Fe2 B11 . . . 48.3(2)
B8 Fe2 B13 . . 1_554 131.5(2)
B8 Fe2 B13 . . . 131.5(2)
B8 Fe2 B14 . . 1_554 87.3(3)
B8 Fe2 B14 . . . 87.3(3)
B9 Fe2 B10 3_545 . 1_554 50.2(2)
B9 Fe2 B10 3_545 . . 50.2(2)
B9 Fe2 B11 3_545 . 1_554 92.4(3)
B9 Fe2 B11 3_545 . . 92.4(3)
B9 Fe2 B13 3_545 . 1_554 86.5(3)
B9 Fe2 B13 3_545 . . 86.5(3)
B9 Fe2 B14 3_545 . 1_554 129.2(2)
B9 Fe2 B14 3_545 . . 129.2(2)
B10 Fe2 B10 1_554 . . 80.3(2)
B10 Fe2 B11 1_554 . 1_554 45.4(3)
B10 Fe2 B11 1_554 . . 96.1(3)
B10 Fe2 B13 1_554 . 1_554 82.1(3)
B10 Fe2 B13 1_554 . . 134.1(3)
B10 Fe2 B14 1_554 . 1_554 97.1(2)
B10 Fe2 B14 1_554 . . 176.9(3)
B10 Fe2 B11 . . 1_554 96.1(3)
B10 Fe2 B11 . . . 45.4(3)
B10 Fe2 B13 . . 1_554 134.1(3)
B10 Fe2 B13 . . . 82.1(3)
B10 Fe2 B14 . . 1_554 176.9(3)
B10 Fe2 B14 . . . 97.1(2)
B11 Fe2 B11 1_554 . . 77.6(2)
B11 Fe2 B13 1_554 . 1_554 100.9(2)
B11 Fe2 B13 1_554 . . 178.2(3)
B11 Fe2 B14 1_554 . 1_554 80.8(3)
B11 Fe2 B14 1_554 . . 133.7(3)
B11 Fe2 B13 . . 1_554 178.2(3)
B11 Fe2 B13 . . . 100.9(2)
B11 Fe2 B14 . . 1_554 133.7(3)
B11 Fe2 B14 . . . 80.8(3)
B13 Fe2 B13 1_554 . . 80.5(2)
B13 Fe2 B14 1_554 . 1_554 46.7(3)
B13 Fe2 B14 1_554 . . 101.0(3)
B13 Fe2 B14 . . 1_554 101.0(3)
B13 Fe2 B14 . . . 46.7(3)
B14 Fe2 B14 1_554 . . 85.4(2)
Fe3 Fe3 Fe3 1_554 . 1_556 180.0(5)
Fe3 Fe3 Fe3 1_554 . 2_655 90.00(3)
Fe3 Fe3 Fe4 1_554 . . 56.07(3)
Fe3 Fe3 Fe4 1_554 . 1_556 123.93(4)
Fe3 Fe3 B1 1_554 . . 50.38(15)
Fe3 Fe3 B1 1_554 . 1_556 129.62(16)
Fe3 Fe3 B2 1_554 . 3_545 47.49(12)
Fe3 Fe3 B2 1_554 . 3_546 132.51(12)
Fe3 Fe3 B2 1_554 . 4_555 47.62(17)
Fe3 Fe3 B2 1_554 . 4_556 132.38(18)
Fe3 Fe3 B8 1_554 . 4_555 46.38(18)
Fe3 Fe3 B8 1_554 . 4_556 133.62(18)
Fe3 Fe3 B11 1_554 . 4_556 90.00(3)
Fe3 Fe3 B12 1_554 . . 90.00(4)
Fe3 Fe3 Fe3 1_556 . 2_655 90.00(3)
Fe3 Fe3 Fe4 1_556 . . 123.93(4)
Fe3 Fe3 Fe4 1_556 . 1_556 56.07(3)
Fe3 Fe3 B1 1_556 . . 129.62(16)
Fe3 Fe3 B1 1_556 . 1_556 50.38(15)
Fe3 Fe3 B2 1_556 . 3_545 132.51(12)
Fe3 Fe3 B2 1_556 . 3_546 47.49(12)
Fe3 Fe3 B2 1_556 . 4_555 132.38(18)
Fe3 Fe3 B2 1_556 . 4_556 47.62(17)
Fe3 Fe3 B8 1_556 . 4_555 133.62(18)
Fe3 Fe3 B8 1_556 . 4_556 46.38(18)
Fe3 Fe3 B11 1_556 . 4_556 90.00(3)
Fe3 Fe3 B12 1_556 . . 90.00(4)
Fe3 Fe3 Fe4 2_655 . . 145.127(18)
Fe3 Fe3 Fe4 2_655 . 1_556 145.127(18)
Fe3 Fe3 B1 2_655 . . 95.69(18)
Fe3 Fe3 B1 2_655 . 1_556 95.69(18)
Fe3 Fe3 B2 2_655 . 3_545 53.1(2)
Fe3 Fe3 B2 2_655 . 3_546 53.1(2)
Fe3 Fe3 B2 2_655 . 4_555 52.96(15)
Fe3 Fe3 B2 2_655 . 4_556 52.96(15)
Fe3 Fe3 B8 2_655 . 4_555 98.7(2)
Fe3 Fe3 B8 2_655 . 4_556 98.7(2)
Fe3 Fe3 B11 2_655 . 4_556 128.2(3)
Fe3 Fe3 B12 2_655 . . 126.95(18)
Fe4 Fe3 Fe4 . . 1_556 67.86(3)
Fe4 Fe3 B1 . . . 57.87(16)
Fe4 Fe3 B1 . . 1_556 100.37(19)
Fe4 Fe3 B2 . . 3_545 93.55(17)
Fe4 Fe3 B2 . . 3_546 144.7(3)
Fe4 Fe3 B2 . . 4_555 99.84(15)
Fe4 Fe3 B2 . . 4_556 157.42(19)
Fe4 Fe3 B8 . . 4_555 65.1(3)
Fe4 Fe3 B8 . . 4_556 110.43(19)
Fe4 Fe3 B11 . . 4_556 65.8(2)
Fe4 Fe3 B12 . . . 53.69(13)
Fe4 Fe3 B1 1_556 . . 100.37(19)
Fe4 Fe3 B1 1_556 . 1_556 57.87(16)
Fe4 Fe3 B2 1_556 . 3_545 144.7(3)
Fe4 Fe3 B2 1_556 . 3_546 93.55(17)
Fe4 Fe3 B2 1_556 . 4_555 157.42(19)
Fe4 Fe3 B2 1_556 . 4_556 99.84(15)
Fe4 Fe3 B8 1_556 . 4_555 110.43(19)
Fe4 Fe3 B8 1_556 . 4_556 65.1(3)
Fe4 Fe3 B11 1_556 . 4_556 65.8(2)
Fe4 Fe3 B12 1_556 . . 53.69(13)
B1 Fe3 B1 . . 1_556 79.2(2)
B1 Fe3 B2 . . 3_545 45.7(3)
B1 Fe3 B2 . . 3_546 99.4(3)
B1 Fe3 B2 . . 4_555 87.5(3)
B1 Fe3 B2 . . 4_556 144.7(2)
B1 Fe3 B8 . . 4_555 94.9(2)
B1 Fe3 B8 . . 4_556 165.0(3)
B1 Fe3 B11 . . 4_556 122.6(2)
B1 Fe3 B12 . . . 47.9(2)
B1 Fe3 B2 1_556 . 3_545 99.4(3)
B1 Fe3 B2 1_556 . 3_546 45.7(3)
B1 Fe3 B2 1_556 . 4_555 144.7(2)
B1 Fe3 B2 1_556 . 4_556 87.5(3)
B1 Fe3 B8 1_556 . 4_555 165.0(3)
B1 Fe3 B8 1_556 . 4_556 94.9(2)
B1 Fe3 B11 1_556 . 4_556 122.6(2)
B1 Fe3 B12 1_556 . . 47.9(2)
B2 Fe3 B2 3_545 . 3_546 85.01(17)
B2 Fe3 B2 3_545 . 4_555 50.7(3)
B2 Fe3 B2 3_545 . 4_556 106.1(3)
B2 Fe3 B8 3_545 . 4_555 85.9(2)
B2 Fe3 B8 3_545 . 4_556 149.3(4)
B2 Fe3 B11 3_545 . 4_556 135.06(18)
B2 Fe3 B12 3_545 . . 91.0(3)
B2 Fe3 B2 3_546 . 4_555 106.1(3)
B2 Fe3 B2 3_546 . 4_556 50.7(3)
B2 Fe3 B8 3_546 . 4_555 149.3(4)
B2 Fe3 B8 3_546 . 4_556 85.9(2)
B2 Fe3 B11 3_546 . 4_556 135.06(18)
B2 Fe3 B12 3_546 . . 91.0(3)
B2 Fe3 B2 4_555 . 4_556 84.8(2)
B2 Fe3 B8 4_555 . 4_555 47.4(3)
B2 Fe3 B8 4_555 . 4_556 104.7(3)
B2 Fe3 B11 4_555 . 4_556 92.1(3)
B2 Fe3 B12 4_555 . . 134.7(2)
B2 Fe3 B8 4_556 . 4_555 104.7(3)
B2 Fe3 B8 4_556 . 4_556 47.4(3)
B2 Fe3 B11 4_556 . 4_556 92.1(3)
B2 Fe3 B12 4_556 . . 134.7(2)
B8 Fe3 B8 4_555 . 4_556 87.2(3)
B8 Fe3 B11 4_555 . 4_556 49.50(19)
B8 Fe3 B12 4_555 . . 118.4(3)
B8 Fe3 B11 4_556 . 4_556 49.50(19)
B8 Fe3 B12 4_556 . . 118.4(3)
B11 Fe3 B12 4_556 . . 104.8(3)
Fe3 Fe4 Fe3 1_554 . . 67.86(3)
Fe3 Fe4 Fe4 1_554 . 1_554 56.07(3)
Fe3 Fe4 Fe4 1_554 . 1_556 123.93(4)
Fe3 Fe4 B1 1_554 . . 54.21(17)
Fe3 Fe4 B3 1_554 . . 144.46(8)
Fe3 Fe4 B5 1_554 . 1_554 83.10(17)
Fe3 Fe4 B5 1_554 . . 126.5(2)
Fe3 Fe4 B7 1_554 . 1_554 94.58(17)
Fe3 Fe4 B7 1_554 . . 143.19(19)
Fe3 Fe4 B9 1_554 . . 129.86(18)
Fe3 Fe4 B12 1_554 . 1_554 53.1(3)
Fe3 Fe4 B12 1_554 . . 98.03(18)
Fe3 Fe4 Fe4 . . 1_554 123.93(4)
Fe3 Fe4 Fe4 . . 1_556 56.07(3)
Fe3 Fe4 B1 . . . 54.21(17)
Fe3 Fe4 B3 . . . 144.46(8)
Fe3 Fe4 B5 . . 1_554 126.5(2)
Fe3 Fe4 B5 . . . 83.10(17)
Fe3 Fe4 B7 . . 1_554 143.19(19)
Fe3 Fe4 B7 . . . 94.58(17)
Fe3 Fe4 B9 . . . 129.86(18)
Fe3 Fe4 B12 . . 1_554 98.03(18)
Fe3 Fe4 B12 . . . 53.1(3)
Fe4 Fe4 Fe4 1_554 . 1_556 180.0(5)
Fe4 Fe4 B1 1_554 . . 90.00(2)
Fe4 Fe4 B3 1_554 . . 90.00(3)
Fe4 Fe4 B5 1_554 . 1_554 50.15(12)
Fe4 Fe4 B5 1_554 . . 129.85(13)
Fe4 Fe4 B7 1_554 . 1_554 49.78(17)
Fe4 Fe4 B7 1_554 . . 130.22(18)
Fe4 Fe4 B9 1_554 . . 90.00(2)
Fe4 Fe4 B12 1_554 . 1_554 48.45(13)
Fe4 Fe4 B12 1_554 . . 131.55(14)
Fe4 Fe4 B1 1_556 . . 90.00(2)
Fe4 Fe4 B3 1_556 . . 90.00(3)
Fe4 Fe4 B5 1_556 . 1_554 129.85(13)
Fe4 Fe4 B5 1_556 . . 50.15(12)
Fe4 Fe4 B7 1_556 . 1_554 130.22(18)
Fe4 Fe4 B7 1_556 . . 49.78(17)
Fe4 Fe4 B9 1_556 . . 90.00(2)
Fe4 Fe4 B12 1_556 . 1_554 131.55(14)
Fe4 Fe4 B12 1_556 . . 48.45(13)
B1 Fe4 B3 . . . 123.5(3)
B1 Fe4 B5 . . 1_554 135.00(16)
B1 Fe4 B5 . . . 135.00(16)
B1 Fe4 B7 . . 1_554 89.1(3)
B1 Fe4 B7 . . . 89.1(3)
B1 Fe4 B9 . . . 174.2(4)
B1 Fe4 B12 . . 1_554 46.46(17)
B1 Fe4 B12 . . . 46.46(17)
B3 Fe4 B5 . . 1_554 81.9(3)
B3 Fe4 B5 . . . 81.9(3)
B3 Fe4 B7 . . 1_554 51.1(2)
B3 Fe4 B7 . . . 51.1(2)
B3 Fe4 B9 . . . 50.7(4)
B3 Fe4 B12 . . 1_554 97.9(3)
B3 Fe4 B12 . . . 97.9(3)
B5 Fe4 B5 1_554 . . 79.70(18)
B5 Fe4 B7 1_554 . 1_554 80.0(3)
B5 Fe4 B7 1_554 . . 130.8(3)
B5 Fe4 B9 1_554 . . 47.66(19)
B5 Fe4 B12 1_554 . 1_554 98.61(18)
B5 Fe4 B12 1_554 . . 178.30(18)
B5 Fe4 B7 . . 1_554 130.8(3)
B5 Fe4 B7 . . . 80.0(3)
B5 Fe4 B9 . . . 47.66(19)
B5 Fe4 B12 . . 1_554 178.30(18)
B5 Fe4 B12 . . . 98.61(18)
B7 Fe4 B7 1_554 . . 80.4(2)
B7 Fe4 B9 1_554 . . 86.5(3)
B7 Fe4 B12 1_554 . 1_554 48.5(3)
B7 Fe4 B12 1_554 . . 101.2(3)
B7 Fe4 B9 . . . 86.5(3)
B7 Fe4 B12 . . 1_554 101.2(3)
B7 Fe4 B12 . . . 48.5(3)
B9 Fe4 B12 . . 1_554 131.0(2)
B9 Fe4 B12 . . . 131.0(2)
B12 Fe4 B12 1_554 . . 83.09(19)
Fe1 B1 Fe1 3_545 . 3_546 79.2(3)
Fe1 B1 Fe3 3_545 . 1_554 100.24(4)
Fe1 B1 Fe3 3_545 . . 172.1(4)
Fe1 B1 Fe4 3_545 . . 119.4(3)
Fe1 B1 B2 3_545 . 3_545 109.3(3)
Fe1 B1 B4 3_545 . 3_545 64.2(3)
Fe1 B1 B12 3_545 . 1_554 60.9(3)
Fe1 B1 B12 3_545 . . 122.4(6)
Fe1 B1 Fe3 3_546 . 1_554 172.1(4)
Fe1 B1 Fe3 3_546 . . 100.24(4)
Fe1 B1 Fe4 3_546 . . 119.4(3)
Fe1 B1 B2 3_546 . 3_545 109.3(3)
Fe1 B1 B4 3_546 . 3_545 64.2(3)
Fe1 B1 B12 3_546 . 1_554 122.4(6)
Fe1 B1 B12 3_546 . . 60.9(3)
Fe3 B1 Fe3 1_554 . . 79.2(3)
Fe3 B1 Fe4 1_554 . . 67.9(2)
Fe3 B1 B2 1_554 . 3_545 63.2(3)
Fe3 B1 B4 1_554 . 3_545 108.3(4)
Fe3 B1 B12 1_554 . 1_554 63.0(3)
Fe3 B1 B12 1_554 . . 124.7(5)
Fe3 B1 Fe4 . . . 67.9(2)
Fe3 B1 B2 . . 3_545 63.2(3)
Fe3 B1 B4 . . 3_545 108.3(4)
Fe3 B1 B12 . . 1_554 124.7(5)
Fe3 B1 B12 . . . 63.0(3)
Fe4 B1 B2 . . 3_545 115.0(5)
Fe4 B1 B4 . . 3_545 174.9(6)
Fe4 B1 B12 . . 1_554 61.3(3)
Fe4 B1 B12 . . . 61.3(3)
B2 B1 B4 3_545 . 3_545 59.9(5)
B2 B1 B12 3_545 . 1_554 121.6(4)
B2 B1 B12 3_545 . . 121.6(4)
B4 B1 B12 3_545 . 1_554 120.7(3)
B4 B1 B12 3_545 . . 120.7(3)
B12 B1 B12 1_554 . . 106.7(5)
Fe3 B2 Fe3 3_555 . 3_556 85.0(2)
Fe3 B2 Fe3 3_555 . 4_455 73.89(17)
Fe3 B2 Fe3 3_555 . 4_456 129.3(5)
Fe3 B2 B1 3_555 . 3_555 71.1(3)
Fe3 B2 B2 3_555 . 2_565 64.8(3)
Fe3 B2 B4 3_555 . . 117.5(4)
Fe3 B2 B8 3_555 . . 135.1(2)
Fe3 B2 Fe3 3_556 . 4_455 129.3(5)
Fe3 B2 Fe3 3_556 . 4_456 73.89(17)
Fe3 B2 B1 3_556 . 3_555 71.1(3)
Fe3 B2 B2 3_556 . 2_565 64.8(3)
Fe3 B2 B4 3_556 . . 117.5(4)
Fe3 B2 B8 3_556 . . 135.1(2)
Fe3 B2 Fe3 4_455 . 4_456 84.8(3)
Fe3 B2 B1 4_455 . 3_555 137.15(16)
Fe3 B2 B2 4_455 . 2_565 64.5(3)
Fe3 B2 B4 4_455 . . 113.2(3)
Fe3 B2 B8 4_455 . . 64.8(3)
Fe3 B2 B1 4_456 . 3_555 137.15(16)
Fe3 B2 B2 4_456 . 2_565 64.5(3)
Fe3 B2 B4 4_456 . . 113.2(3)
Fe3 B2 B8 4_456 . . 64.8(3)
B1 B2 B2 3_555 . 2_565 118.7(5)
B1 B2 B4 3_555 . . 64.8(5)
B1 B2 B8 3_555 . . 132.2(7)
B2 B2 B4 2_565 . . 176.6(6)
B2 B2 B8 2_565 . . 109.1(7)
B4 B2 B8 . . . 67.4(5)
Fe1 B3 Fe1 1_554 . . 84.0(4)
Fe1 B3 Fe4 1_554 . . 136.64(15)
Fe1 B3 B6 1_554 . 3_555 66.4(4)
Fe1 B3 B7 1_554 . 1_554 68.1(3)
Fe1 B3 B7 1_554 . . 132.7(6)
Fe1 B3 B9 1_554 . . 111.7(3)
Fe1 B3 Fe4 . . . 136.64(15)
Fe1 B3 B6 . . 3_555 66.4(4)
Fe1 B3 B7 . . 1_554 132.7(6)
Fe1 B3 B7 . . . 68.1(3)
Fe1 B3 B9 . . . 111.7(3)
Fe4 B3 B6 . . 3_555 134.5(7)
Fe4 B3 B7 . . 1_554 71.2(4)
Fe4 B3 B7 . . . 71.2(4)
Fe4 B3 B9 . . . 72.2(4)
B6 B3 B7 3_555 . 1_554 127.1(3)
B6 B3 B7 3_555 . . 127.1(3)
B6 B3 B9 3_555 . . 62.3(5)
B7 B3 B7 1_554 . . 103.5(4)
B7 B3 B9 1_554 . . 113.9(5)
B7 B3 B9 . . . 113.9(5)
Fe1 B4 Fe1 1_554 . . 80.8(3)
Fe1 B4 Fe2 1_554 . . 122.0(3)
Fe1 B4 B1 1_554 . 3_555 66.3(3)
Fe1 B4 B2 1_554 . . 107.7(3)
Fe1 B4 B14 1_554 . 1_554 58.6(3)
Fe1 B4 B14 1_554 . . 120.2(6)
Fe1 B4 Fe2 . . . 122.0(3)
Fe1 B4 B1 . . 3_555 66.3(3)
Fe1 B4 B2 . . . 107.7(3)
Fe1 B4 B14 . . 1_554 120.2(6)
Fe1 B4 B14 . . . 58.6(3)
Fe2 B4 B1 . . 3_555 167.9(6)
Fe2 B4 B2 . . . 112.5(5)
Fe2 B4 B14 . . 1_554 64.3(3)
Fe2 B4 B14 . . . 64.3(3)
B1 B4 B2 3_555 . . 55.4(4)
B1 B4 B14 3_555 . 1_554 121.0(3)
B1 B4 B14 3_555 . . 121.0(3)
B2 B4 B14 . . 1_554 124.6(4)
B2 B4 B14 . . . 124.6(4)
B14 B4 B14 1_554 . . 104.3(5)
Fe4 B5 Fe4 . . 1_556 79.7(2)
Fe4 B5 B9 . . . 66.4(3)
Fe4 B5 B9 . . 1_556 127.9(6)
Fe4 B5 B10 . . 3_556 131.2(3)
Fe4 B5 B11 . . 4_556 80.2(3)
Fe4 B5 B9 1_556 . . 127.9(6)
Fe4 B5 B9 1_556 . 1_556 66.4(3)
Fe4 B5 B10 1_556 . 3_556 131.2(3)
Fe4 B5 B11 1_556 . 4_556 80.2(3)
B9 B5 B9 . . 1_556 104.6(5)
B9 B5 B10 . . 3_556 64.9(3)
B9 B5 B11 . . 4_556 127.7(3)
B9 B5 B10 1_556 . 3_556 64.9(3)
B9 B5 B11 1_556 . 4_556 127.7(3)
B10 B5 B11 3_556 . 4_556 133.7(7)
Fe1 B6 Fe1 3_545 . 3_546 85.4(4)
Fe1 B6 Fe2 3_545 . . 135.33(16)
Fe1 B6 B3 3_545 . 3_545 68.2(4)
Fe1 B6 B9 3_545 . 3_545 114.0(3)
Fe1 B6 B13 3_545 . 1_554 65.5(3)
Fe1 B6 B13 3_545 . . 131.1(6)
Fe1 B6 Fe2 3_546 . . 135.33(16)
Fe1 B6 B3 3_546 . 3_545 68.2(4)
Fe1 B6 B9 3_546 . 3_545 114.0(3)
Fe1 B6 B13 3_546 . 1_554 131.1(6)
Fe1 B6 B13 3_546 . . 65.5(3)
Fe2 B6 B3 . . 3_545 135.0(7)
Fe2 B6 B9 . . 3_545 71.1(4)
Fe2 B6 B13 . . 1_554 72.0(4)
Fe2 B6 B13 . . . 72.0(4)
B3 B6 B9 3_545 . 3_545 63.9(5)
B3 B6 B13 3_545 . 1_554 126.3(3)
B3 B6 B13 3_545 . . 126.3(3)
B9 B6 B13 3_545 . 1_554 113.5(5)
B9 B6 B13 3_545 . . 113.5(5)
B13 B6 B13 1_554 . . 104.6(4)
Fe1 B7 Fe4 . . . 118.6(3)
Fe1 B7 Fe4 . . 1_556 118.6(3)
Fe1 B7 B3 . . . 62.7(3)
Fe1 B7 B3 . . 1_556 62.7(3)
Fe1 B7 B12 . . . 176.2(6)
Fe1 B7 B14 . . . 57.7(3)
Fe4 B7 Fe4 . . 1_556 80.4(3)
Fe4 B7 B3 . . . 57.7(3)
Fe4 B7 B3 . . 1_556 118.6(6)
Fe4 B7 B12 . . . 64.0(3)
Fe4 B7 B14 . . . 139.35(18)
Fe4 B7 B3 1_556 . . 118.6(6)
Fe4 B7 B3 1_556 . 1_556 57.7(3)
Fe4 B7 B12 1_556 . . 64.0(3)
Fe4 B7 B14 1_556 . . 139.35(18)
B3 B7 B3 . . 1_556 103.5(4)
B3 B7 B12 . . . 119.0(4)
B3 B7 B14 . . . 96.1(5)
B3 B7 B12 1_556 . . 119.0(4)
B3 B7 B14 1_556 . . 96.1(5)
B12 B7 B14 . . . 118.5(6)
Fe2 B8 Fe3 . . 4_455 136.30(17)
Fe2 B8 Fe3 . . 4_456 136.30(17)
Fe2 B8 B2 . . . 124.2(7)
Fe2 B8 B11 . . 1_554 74.7(4)
Fe2 B8 B11 . . . 74.7(4)
Fe3 B8 Fe3 4_455 . 4_456 87.2(4)
Fe3 B8 B2 4_455 . . 67.8(3)
Fe3 B8 B11 4_455 . 1_554 67.3(3)
Fe3 B8 B11 4_455 . . 137.0(7)
Fe3 B8 B2 4_456 . . 67.8(3)
Fe3 B8 B11 4_456 . 1_554 137.0(7)
Fe3 B8 B11 4_456 . . 67.3(3)
B2 B8 B11 . . 1_554 125.6(3)
B2 B8 B11 . . . 125.6(3)
B11 B8 B11 1_554 . . 108.2(5)
Fe2 B9 Fe4 3_555 . . 168.7(5)
Fe2 B9 B3 3_555 . . 111.6(5)
Fe2 B9 B5 3_555 . 1_554 119.3(3)
Fe2 B9 B5 3_555 . . 119.3(3)
Fe2 B9 B6 3_555 . 3_555 57.8(3)
Fe2 B9 B10 3_555 . 3_555 65.9(3)
Fe2 B9 B10 3_555 . 3_556 65.9(3)
Fe4 B9 B3 . . . 57.1(3)
Fe4 B9 B5 . . 1_554 65.9(3)
Fe4 B9 B5 . . . 65.9(3)
Fe4 B9 B6 . . 3_555 110.9(5)
Fe4 B9 B10 . . 3_555 119.9(3)
Fe4 B9 B10 . . 3_556 119.9(3)
B3 B9 B5 . . 1_554 99.2(4)
B3 B9 B5 . . . 99.2(4)
B3 B9 B6 . . 3_555 53.8(4)
B3 B9 B10 . . 3_555 127.7(4)
B3 B9 B10 . . 3_556 127.7(4)
B5 B9 B5 1_554 . . 104.6(5)
B5 B9 B6 1_554 . 3_555 124.8(4)
B5 B9 B10 1_554 . 3_555 54.0(3)
B5 B9 B10 1_554 . 3_556 128.6(7)
B5 B9 B6 . . 3_555 124.8(4)
B5 B9 B10 . . 3_555 128.6(7)
B5 B9 B10 . . 3_556 54.0(3)
B6 B9 B10 3_555 . 3_555 101.7(4)
B6 B9 B10 3_555 . 3_556 101.7(4)
B10 B9 B10 3_555 . 3_556 100.0(5)
Fe2 B10 Fe2 . . 1_556 80.3(3)
Fe2 B10 B5 . . 3_546 124.5(4)
Fe2 B10 B9 . . 3_545 63.9(3)
Fe2 B10 B9 . . 3_546 123.2(6)
Fe2 B10 B11 . . . 69.2(3)
Fe2 B10 B5 1_556 . 3_546 124.5(4)
Fe2 B10 B9 1_556 . 3_545 123.2(6)
Fe2 B10 B9 1_556 . 3_546 63.9(3)
Fe2 B10 B11 1_556 . . 69.2(3)
B5 B10 B9 3_546 . 3_545 61.2(3)
B5 B10 B9 3_546 . 3_546 61.2(3)
B5 B10 B11 3_546 . . 159.9(8)
B9 B10 B9 3_545 . 3_546 100.0(5)
B9 B10 B11 3_545 . . 126.8(3)
B9 B10 B11 3_546 . . 126.8(3)
Fe2 B11 Fe2 . . 1_556 77.6(3)
Fe2 B11 Fe3 . . 4_456 116.8(3)
Fe2 B11 B5 . . 4_456 115.9(3)
Fe2 B11 B8 . . . 57.1(4)
Fe2 B11 B8 . . 1_556 118.2(6)
Fe2 B11 B10 . . . 65.4(3)
Fe2 B11 Fe3 1_556 . 4_456 116.8(3)
Fe2 B11 B5 1_556 . 4_456 115.9(3)
Fe2 B11 B8 1_556 . . 118.2(6)
Fe2 B11 B8 1_556 . 1_556 57.1(4)
Fe2 B11 B10 1_556 . . 65.4(3)
Fe3 B11 B5 4_456 . 4_456 110.6(6)
Fe3 B11 B8 4_456 . . 63.2(3)
Fe3 B11 B8 4_456 . 1_556 63.2(3)
Fe3 B11 B10 4_456 . . 177.0(7)
B5 B11 B8 4_456 . . 120.7(4)
B5 B11 B8 4_456 . 1_556 120.7(4)
B5 B11 B10 4_456 . . 66.4(5)
B8 B11 B8 . . 1_556 108.2(4)
B8 B11 B10 . . . 118.0(4)
B8 B11 B10 1_556 . . 118.0(4)
Fe1 B12 Fe3 3_546 . . 109.4(3)
Fe1 B12 Fe4 3_546 . . 138.35(12)
Fe1 B12 Fe4 3_546 . 1_556 138.35(12)
Fe1 B12 B1 3_546 . . 70.6(3)
Fe1 B12 B1 3_546 . 1_556 70.6(3)
Fe1 B12 B7 3_546 . . 124.1(6)
Fe3 B12 Fe4 . . . 73.2(3)
Fe3 B12 Fe4 . . 1_556 73.2(3)
Fe3 B12 B1 . . . 69.1(4)
Fe3 B12 B1 . . 1_556 69.1(4)
Fe3 B12 B7 . . . 126.5(5)
Fe4 B12 Fe4 . . 1_556 83.1(3)
Fe4 B12 B1 . . . 72.2(3)
Fe4 B12 B1 . . 1_556 139.4(6)
Fe4 B12 B7 . . . 67.4(3)
Fe4 B12 B1 1_556 . . 139.4(6)
Fe4 B12 B1 1_556 . 1_556 72.2(3)
Fe4 B12 B7 1_556 . . 67.4(3)
B1 B12 B1 . . 1_556 106.7(5)
B1 B12 B7 . . . 126.6(3)
B1 B12 B7 1_556 . . 126.6(3)
Fe1 B13 Fe2 3_546 . . 119.7(3)
Fe1 B13 Fe2 3_546 . 1_556 119.7(3)
Fe1 B13 B6 3_546 . . 64.1(3)
Fe1 B13 B6 3_546 . 1_556 64.1(3)
Fe1 B13 B14 3_546 . . 175.4(7)
Fe2 B13 Fe2 . . 1_556 80.5(3)
Fe2 B13 B6 . . . 57.1(3)
Fe2 B13 B6 . . 1_556 118.6(6)
Fe2 B13 B14 . . . 63.4(3)
Fe2 B13 B6 1_556 . . 118.6(6)
Fe2 B13 B6 1_556 . 1_556 57.1(3)
Fe2 B13 B14 1_556 . . 63.4(3)
B6 B13 B6 . . 1_556 104.6(4)
B6 B13 B14 . . . 118.0(4)
B6 B13 B14 1_556 . . 118.0(4)
Fe1 B14 Fe2 . . . 134.2(2)
Fe1 B14 Fe2 . . 1_556 134.2(2)
Fe1 B14 B4 . . . 70.6(3)
Fe1 B14 B4 . . 1_556 70.6(3)
Fe1 B14 B7 . . . 70.8(4)
Fe1 B14 B13 . . . 136.3(7)
Fe2 B14 Fe2 . . 1_556 85.4(3)
Fe2 B14 B4 . . . 65.0(3)
Fe2 B14 B4 . . 1_556 130.4(6)
Fe2 B14 B7 . . . 116.6(4)
Fe2 B14 B13 . . . 69.9(3)
Fe2 B14 B4 1_556 . . 130.4(6)
Fe2 B14 B4 1_556 . 1_556 65.0(3)
Fe2 B14 B7 1_556 . . 116.6(4)
Fe2 B14 B13 1_556 . . 69.9(3)
B4 B14 B4 . . 1_556 104.3(5)
B4 B14 B7 . . . 112.2(5)
B4 B14 B13 . . . 126.6(3)
B4 B14 B7 1_556 . . 112.2(5)
B4 B14 B13 1_556 . . 126.6(3)
B7 B14 B13 . . . 65.5(5)

loop_
_geom_bond_atom_site_label_1
_geom_bond_atom_site_label_2
_geom_bond_site_symmetry_1
_geom_bond_site_symmetry_2
_geom_bond_distance
Fe1 Fe1 . 1_554 2.8089(2)
Fe1 Fe1 . 1_556 2.8089(2)
Fe1 B1 . 3_555 2.204(7)
Fe1 B1 . 3_556 2.204(7)
Fe1 B3 . . 2.099(7)
Fe1 B3 . 1_556 2.099(7)
Fe1 B4 . . 2.167(7)
Fe1 B4 . 1_556 2.167(7)
Fe1 B6 . 3_555 2.072(7)
Fe1 B6 . 3_556 2.072(7)
Fe1 B7 . . 2.192(8)
Fe1 B12 . 3_556 2.042(7)
Fe1 B13 . 3_556 2.095(8)
Fe1 B14 . . 1.962(8)
Fe2 Fe2 . 1_554 2.8089(2)
Fe2 Fe2 . 1_556 2.8089(2)
Fe2 B4 . . 2.082(6)
Fe2 B6 . . 1.918(9)
Fe2 B8 . . 1.951(9)
Fe2 B9 . 3_545 2.144(6)
Fe2 B10 . 1_554 2.179(6)
Fe2 B10 . . 2.179(6)
Fe2 B11 . 1_554 2.241(8)
Fe2 B11 . . 2.241(8)
Fe2 B13 . 1_554 2.174(7)
Fe2 B13 . . 2.174(7)
Fe2 B14 . 1_554 2.071(7)
Fe2 B14 . . 2.071(7)
Fe3 Fe3 . 1_554 2.8089(2)
Fe3 Fe3 . 1_556 2.8089(2)
Fe3 Fe3 . 2_655 2.5016(13)
Fe3 Fe4 . . 2.5161(12)
Fe3 Fe4 . 1_556 2.5161(12)
Fe3 B1 . . 2.203(7)
Fe3 B1 . 1_556 2.203(7)
Fe3 B2 . 3_545 2.079(5)
Fe3 B2 . 3_546 2.079(5)
Fe3 B2 . 4_555 2.084(7)
Fe3 B2 . 4_556 2.084(7)
Fe3 B8 . 4_555 2.036(7)
Fe3 B8 . 4_556 2.036(7)
Fe3 B11 . 4_556 2.104(7)
Fe3 B12 . . 2.101(10)
Fe4 Fe4 . 1_554 2.8089(2)
Fe4 Fe4 . 1_556 2.8089(2)
Fe4 B1 . . 2.299(6)
Fe4 B3 . . 1.941(9)
Fe4 B5 . 1_554 2.192(6)
Fe4 B5 . . 2.192(6)
Fe4 B7 . 1_554 2.175(8)
Fe4 B7 . . 2.175(8)
Fe4 B9 . . 2.201(6)
Fe4 B12 . 1_554 2.118(6)
Fe4 B12 . . 2.118(6)
B1 B2 . 3_545 1.665(12)
B1 B4 . 3_545 1.831(9)
B1 B12 . 1_554 1.750(6)
B1 B12 . . 1.750(6)
B2 B2 . 2_565 1.782(13)
B2 B4 . . 1.750(13)
B2 B8 . . 1.656(9)
B3 B6 . 3_555 1.607(9)
B3 B7 . 1_554 1.789(6)
B3 B7 . . 1.789(6)
B3 B9 . . 1.789(13)
B4 B14 . 1_554 1.779(7)
B4 B14 . . 1.779(7)
B5 B9 . . 1.775(7)
B5 B9 . 1_556 1.775(7)
B5 B10 . 3_556 1.638(9)
B5 B11 . 4_556 1.696(12)
B6 B9 . 3_545 1.764(14)
B6 B13 . 1_554 1.775(6)
B6 B13 . . 1.775(6)
B7 B12 . . 1.764(10)
B7 B14 . . 1.817(15)
B8 B11 . 1_554 1.734(6)
B8 B11 . . 1.734(6)
B9 B10 . 3_555 1.834(7)
B9 B10 . 3_556 1.834(7)
B10 B11 . . 1.706(10)
B13 B14 . . 1.685(11)
